data_4500224
loop_
_publ_author_name
'Das, Babulal'
'Baruah, Jubaraj B.'

_publ_section_title
;
 Water Bridged Assembly and Dimer Formation in Co-Crystals of Caffeine or
 Theophylline with Polycarboxylic Acids
;
_journal_coden_ASTM CGDEFU
_journal_issue 1
_journal_name_full 'Crystal Growth & Design'
_journal_page_first 278
_journal_page_last 286
_journal_paper_doi 10.1021/cg1012846
_journal_volume 11
_journal_year 2011
_chemical_formula_sum 'C25 H26 N8 O10'
_chemical_formula_weight 598.54
_space_group_IT_number 2
_symmetry_cell_setting triclinic
_symmetry_space_group_name_Hall '-P 1'
_symmetry_space_group_name_H-M 'P -1'
_atom_sites_solution_hydrogens geom
_atom_sites_solution_primary direct
_atom_sites_solution_secondary difmap
_audit_creation_method SHELXL-97
_cell_angle_alpha 76.390(3)
_cell_angle_beta 81.941(3)
_cell_angle_gamma 66.586(3)
_cell_formula_units_Z 2
_cell_length_a 9.6071(4)
_cell_length_b 10.3730(4)
_cell_length_c 15.3939(7)
_cell_measurement_reflns_used 1968
_cell_measurement_temperature 296(2)
_cell_measurement_theta_max 20.86
_cell_measurement_theta_min 3.82
_cell_volume 1366.35(11)
_computing_cell_refinement 'Bruker SMART'
_computing_data_collection 'Bruker SMART'
_computing_data_reduction 'Bruker SAINT'
_computing_molecular_graphics 'Bruker SHELXTL'
_computing_publication_material 'Bruker SHELXTL'
_computing_structure_refinement 'SHELXL-97 (Sheldrick, 1997)'
_computing_structure_solution 'SHELXS-97 (Sheldrick, 1990)'
_diffrn_ambient_temperature 296(2)
_diffrn_measured_fraction_theta_full 0.981
_diffrn_measured_fraction_theta_max 0.981
_diffrn_measurement_device_type 'CCD area detector'
_diffrn_measurement_method 'phi and omega scans'
_diffrn_radiation_monochromator graphite
_diffrn_radiation_source 'fine-focus sealed tube'
_diffrn_radiation_type MoK\a
_diffrn_radiation_wavelength 0.71073
_diffrn_reflns_av_R_equivalents 0.0492
_diffrn_reflns_av_sigmaI/netI 0.0632
_diffrn_reflns_limit_h_max 11
_diffrn_reflns_limit_h_min -11
_diffrn_reflns_limit_k_max 12
_diffrn_reflns_limit_k_min -12
_diffrn_reflns_limit_l_max 17
_diffrn_reflns_limit_l_min -18
_diffrn_reflns_number 15143
_diffrn_reflns_theta_full 25.00
_diffrn_reflns_theta_max 25.00
_diffrn_reflns_theta_min 2.31
_exptl_absorpt_coefficient_mu 0.115
_exptl_absorpt_correction_type none
_exptl_crystal_colour colorless
_exptl_crystal_density_diffrn 1.455
_exptl_crystal_density_method 'not measured'
_exptl_crystal_description blocks
_exptl_crystal_F_000 624
_exptl_crystal_size_max 0.25
_exptl_crystal_size_mid 0.16
_exptl_crystal_size_min 0.12
_refine_diff_density_max 0.542
_refine_diff_density_min -0.510
_refine_diff_density_rms 0.058
_refine_ls_extinction_coef 0.038(10)
_refine_ls_extinction_expression Fc^*^=kFc[1+0.001xFc^2^\l^3^/sin(2\q)]^-1/4^
_refine_ls_extinction_method SHELXL
_refine_ls_goodness_of_fit_ref 1.086
_refine_ls_hydrogen_treatment constr
_refine_ls_matrix_type full
_refine_ls_number_parameters 398
_refine_ls_number_reflns 4733
_refine_ls_number_restraints 0
_refine_ls_restrained_S_all 1.086
_refine_ls_R_factor_all 0.1018
_refine_ls_R_factor_gt 0.0720
_refine_ls_shift/su_max 0.002
_refine_ls_shift/su_mean 0.000
_refine_ls_structure_factor_coef Fsqd
_refine_ls_weighting_details 'calc w=1/[\s^2^(Fo^2^)+(0.1831P)^2^+0.0057P] where P=(Fo^2^+2Fc^2^)/3'
_refine_ls_weighting_scheme calc
_refine_ls_wR_factor_gt 0.2149
_refine_ls_wR_factor_ref 0.2461
_reflns_number_gt 2721
_reflns_number_total 4733
_reflns_threshold_expression >2sigma(I)
_cod_data_source_file cg1012846_si_006.cif
_cod_data_source_block bztca-caf_0m
_cod_depositor_comments
;
The following automatic conversions were performed:

'_symmetry_cell_setting' value 'Triclinic' changed to 'triclinic'
according to /home/saulius/struct/CIF-dictionaries/cif_core.dic
dictionary named 'cif_core.dic' version 2.4.1 from 2010-06-29.

Automatic conversion script
Id: cif_fix_values 1715 2011-07-08 13:25:40Z adriana 
;
_cod_original_cell_volume 1366.35(10)
_cod_original_sg_symbol_H-M P-1
_cod_database_code 4500224

loop_
_symmetry_equiv_pos_as_xyz
'x, y, z'
'-x, -y, -z'

loop_
_atom_site_label
_atom_site_type_symbol
_atom_site_fract_x
_atom_site_fract_y
_atom_site_fract_z
_atom_site_U_iso_or_equiv
_atom_site_adp_type
_atom_site_occupancy
_atom_site_symmetry_multiplicity
_atom_site_calc_flag
_atom_site_refinement_flags
C1 C 1.1204(6) 0.9065(6) 0.2743(3) 0.0678(15) Uani 1 1 d .
H1A H 1.0652 0.9490 0.3241 0.102 Uiso 1 1 calc R
H1B H 1.1160 0.9806 0.2227 0.102 Uiso 1 1 calc R
H1C H 1.2244 0.8515 0.2886 0.102 Uiso 1 1 calc R
C2 C 1.0276(5) 0.7144(5) 0.3261(3) 0.0502(11) Uani 1 1 d .
C3 C 0.9252(6) 0.5266(6) 0.3865(3) 0.0685(15) Uani 1 1 d .
H3A H 1.0155 0.4431 0.4018 0.103 Uiso 1 1 calc R
H3B H 0.8502 0.4989 0.3697 0.103 Uiso 1 1 calc R
H3C H 0.8864 0.5719 0.4372 0.103 Uiso 1 1 calc R
C4 C 0.9234(5) 0.6400(5) 0.2262(3) 0.0465(10) Uani 1 1 d .
C5 C 0.8466(5) 0.6133(5) 0.1118(3) 0.0583(12) Uani 1 1 d .
H5 H 0.8052 0.5798 0.0751 0.070 Uiso 1 1 calc R
C6 C 0.8976(8) 0.8008(8) -0.0097(3) 0.091(2) Uani 1 1 d .
H6A H 0.8662 0.7591 -0.0489 0.137 Uiso 1 1 calc R
H6B H 0.9978 0.7991 -0.0286 0.137 Uiso 1 1 calc R
H6C H 0.8282 0.8981 -0.0115 0.137 Uiso 1 1 calc R
C7 C 0.9498(5) 0.7373(5) 0.1565(3) 0.0524(11) Uani 1 1 d .
C8 C 1.0176(6) 0.8312(5) 0.1664(3) 0.0567(12) Uani 1 1 d .
C9 C 0.2142(7) 0.2303(6) 0.2451(4) 0.0780(16) Uani 1 1 d .
H9A H 0.2864 0.1530 0.2187 0.117 Uiso 1 1 calc R
H9B H 0.1233 0.2736 0.2125 0.117 Uiso 1 1 calc R
H9C H 0.1904 0.1940 0.3063 0.117 Uiso 1 1 calc R
C10 C 0.3245(5) 0.3463(5) 0.3219(3) 0.0568(12) Uani 1 1 d .
C11 C 0.4315(6) 0.4582(6) 0.4042(3) 0.0646(14) Uani 1 1 d .
H11A H 0.4692 0.5339 0.3927 0.097 Uiso 1 1 calc R
H11B H 0.5098 0.3693 0.4285 0.097 Uiso 1 1 calc R
H11C H 0.3455 0.4790 0.4462 0.097 Uiso 1 1 calc R
C12 C 0.3963(5) 0.5375(5) 0.2407(3) 0.0489(11) Uani 1 1 d .
C13 C 0.4385(6) 0.6940(6) 0.1419(4) 0.0751(16) Uani 1 1 d .
H13 H 0.4687 0.7690 0.1134 0.090 Uiso 1 1 calc R
C14 C 0.3393(7) 0.6749(8) 0.0048(3) 0.0919(19) Uani 1 1 d .
H14A H 0.2536 0.7644 -0.0029 0.138 Uiso 1 1 calc R
H14B H 0.3143 0.6036 -0.0122 0.138 Uiso 1 1 calc R
H14C H 0.4244 0.6864 -0.0321 0.138 Uiso 1 1 calc R
C15 C 0.3502(5) 0.5263(5) 0.1637(3) 0.0502(11) Uani 1 1 d .
C16 C 0.2903(5) 0.4245(6) 0.1592(3) 0.0566(12) Uani 1 1 d .
C17 C 0.6349(5) -0.0433(5) 0.3167(3) 0.0471(11) Uani 1 1 d .
C18 C 0.6574(5) -0.0816(5) 0.4056(3) 0.0551(12) Uani 1 1 d .
H18 H 0.6300 -0.1553 0.4401 0.066 Uiso 1 1 calc R
C19 C 0.7207(5) -0.0130(5) 0.4463(3) 0.0538(12) Uani 1 1 d .
H19 H 0.7356 -0.0412 0.5074 0.065 Uiso 1 1 calc R
C20 C 0.7615(5) 0.0973(5) 0.3961(2) 0.0440(10) Uani 1 1 d .
C21 C 0.7338(5) 0.1422(5) 0.3053(3) 0.0458(11) Uani 1 1 d .
C22 C 0.6723(5) 0.0708(5) 0.2664(3) 0.0490(11) Uani 1 1 d .
H22 H 0.6554 0.0992 0.2056 0.059 Uiso 1 1 calc R
C23 C 0.5753(5) -0.1200(5) 0.2708(3) 0.0549(12) Uani 1 1 d .
C24 C 0.8524(6) 0.1533(5) 0.4395(3) 0.0505(11) Uani 1 1 d .
C25 C 0.7655(5) 0.2658(5) 0.2480(3) 0.0537(12) Uani 1 1 d .
N1 N 1.0527(4) 0.8125(4) 0.2555(2) 0.0537(10) Uani 1 1 d .
N2 N 0.9613(4) 0.6270(4) 0.3114(2) 0.0520(10) Uani 1 1 d .
N3 N 0.8599(4) 0.5618(4) 0.1989(2) 0.0521(10) Uani 1 1 d .
N4 N 0.8988(5) 0.7185(4) 0.0821(2) 0.0605(11) Uani 1 1 d .
N5 N 0.2792(4) 0.3378(4) 0.2418(2) 0.0567(10) Uani 1 1 d .
N6 N 0.3853(4) 0.4466(4) 0.3199(2) 0.0512(10) Uani 1 1 d .
N7 N 0.4511(4) 0.6404(4) 0.2288(3) 0.0569(10) Uani 1 1 d .
N8 N 0.3773(5) 0.6303(5) 0.0968(3) 0.0693(12) Uani 1 1 d .
O1 O 1.0488(5) 0.9184(5) 0.1074(2) 0.0933(14) Uani 1 1 d .
O2 O 1.0662(4) 0.7014(4) 0.4023(2) 0.0700(10) Uani 1 1 d .
O3 O 0.2495(4) 0.4096(4) 0.0903(2) 0.0814(12) Uani 1 1 d .
O4 O 0.3099(5) 0.2668(4) 0.3920(2) 0.0814(11) Uani 1 1 d .
O5 O 0.5461(5) -0.0830(4) 0.1923(2) 0.0811(12) Uani 1 1 d .
O6 O 0.5586(4) -0.2333(4) 0.3220(2) 0.0686(10) Uani 1 1 d .
H6 H 0.5197 -0.2675 0.2941 0.103 Uiso 1 1 calc R
O7 O 0.7737(4) 0.2132(4) 0.5073(2) 0.0703(10) Uani 1 1 d .
H7 H 0.8315 0.2214 0.5382 0.105 Uiso 1 1 calc R
O8 O 0.9804(4) 0.1379(4) 0.4174(2) 0.0675(10) Uani 1 1 d .
O9 O 0.7648(4) 0.3585(4) 0.2924(2) 0.0651(10) Uani 1 1 d .
H9 H 0.8050 0.4113 0.2610 0.098 Uiso 1 1 calc R
O10 O 0.7856(6) 0.2817(5) 0.1685(2) 0.1150(18) Uani 1 1 d .

loop_
_atom_site_aniso_label
_atom_site_aniso_U_11
_atom_site_aniso_U_22
_atom_site_aniso_U_33
_atom_site_aniso_U_23
_atom_site_aniso_U_13
_atom_site_aniso_U_12
C1 0.080(3) 0.072(4) 0.080(3) -0.029(3) -0.005(3) -0.050(3)
C2 0.057(3) 0.051(3) 0.052(3) -0.015(2) -0.009(2) -0.025(2)
C3 0.096(4) 0.075(4) 0.047(3) 0.004(2) -0.017(2) -0.051(3)
C4 0.059(3) 0.043(3) 0.045(2) -0.0073(19) -0.0080(19) -0.026(2)
C5 0.075(3) 0.061(3) 0.054(3) -0.010(2) -0.012(2) -0.039(3)
C6 0.140(5) 0.122(5) 0.040(3) 0.012(3) -0.023(3) -0.088(5)
C7 0.065(3) 0.053(3) 0.048(3) -0.007(2) -0.003(2) -0.034(2)
C8 0.080(3) 0.056(3) 0.050(3) -0.014(2) -0.002(2) -0.041(3)
C9 0.093(4) 0.073(4) 0.090(4) -0.016(3) -0.002(3) -0.056(3)
C10 0.063(3) 0.057(3) 0.057(3) -0.014(2) -0.002(2) -0.029(3)
C11 0.076(3) 0.079(4) 0.047(3) -0.012(2) -0.014(2) -0.035(3)
C12 0.056(3) 0.049(3) 0.046(2) -0.009(2) -0.0060(19) -0.024(2)
C13 0.102(4) 0.074(4) 0.072(4) -0.013(3) -0.008(3) -0.056(4)
C14 0.118(5) 0.105(5) 0.055(3) -0.003(3) -0.017(3) -0.048(4)
C15 0.063(3) 0.052(3) 0.046(2) -0.011(2) -0.004(2) -0.032(2)
C16 0.056(3) 0.063(3) 0.059(3) -0.019(2) -0.004(2) -0.027(3)
C17 0.055(3) 0.048(3) 0.046(2) -0.009(2) -0.0105(19) -0.025(2)
C18 0.072(3) 0.056(3) 0.053(3) -0.011(2) -0.002(2) -0.040(3)
C19 0.076(3) 0.056(3) 0.042(2) -0.006(2) -0.007(2) -0.040(3)
C20 0.054(3) 0.047(3) 0.038(2) -0.0098(18) -0.0059(18) -0.025(2)
C21 0.054(3) 0.049(3) 0.041(2) -0.0081(19) -0.0058(18) -0.025(2)
C22 0.061(3) 0.054(3) 0.041(2) -0.009(2) -0.0053(19) -0.030(2)
C23 0.064(3) 0.051(3) 0.061(3) -0.009(2) -0.009(2) -0.033(2)
C24 0.071(3) 0.051(3) 0.040(2) -0.006(2) -0.009(2) -0.035(2)
C25 0.073(3) 0.056(3) 0.046(3) -0.006(2) -0.012(2) -0.039(3)
N1 0.060(2) 0.052(2) 0.061(2) -0.0201(19) 0.0001(18) -0.029(2)
N2 0.068(2) 0.053(2) 0.044(2) -0.0062(17) -0.0113(17) -0.032(2)
N3 0.071(2) 0.057(2) 0.042(2) -0.0034(17) -0.0107(17) -0.038(2)
N4 0.083(3) 0.067(3) 0.047(2) -0.0034(18) -0.0123(19) -0.046(2)
N5 0.068(3) 0.057(3) 0.057(2) -0.0102(19) -0.0056(18) -0.036(2)
N6 0.059(2) 0.056(2) 0.045(2) -0.0101(17) -0.0048(16) -0.027(2)
N7 0.072(3) 0.054(2) 0.057(2) -0.0084(18) -0.0129(18) -0.036(2)
N8 0.089(3) 0.073(3) 0.052(2) -0.010(2) -0.003(2) -0.038(3)
O1 0.157(4) 0.096(3) 0.067(2) 0.001(2) -0.009(2) -0.098(3)
O2 0.089(2) 0.086(3) 0.056(2) -0.0219(18) -0.0130(17) -0.047(2)
O3 0.109(3) 0.101(3) 0.063(2) -0.026(2) -0.014(2) -0.062(3)
O4 0.112(3) 0.085(3) 0.061(2) 0.0103(19) -0.0155(19) -0.062(2)
O5 0.131(3) 0.077(3) 0.061(2) -0.0045(19) -0.034(2) -0.062(2)
O6 0.099(3) 0.071(2) 0.062(2) -0.0077(17) -0.0179(18) -0.058(2)
O7 0.080(2) 0.086(3) 0.066(2) -0.0331(19) -0.0086(18) -0.042(2)
O8 0.063(2) 0.089(3) 0.072(2) -0.0266(18) -0.0018(17) -0.045(2)
O9 0.103(3) 0.057(2) 0.0533(19) -0.0056(16) -0.0020(17) -0.053(2)
O10 0.237(5) 0.132(4) 0.038(2) -0.007(2) -0.006(3) -0.140(4)

loop_
_atom_type_symbol
_atom_type_description
_atom_type_scat_dispersion_real
_atom_type_scat_dispersion_imag
_atom_type_scat_source
C C 0.0033 0.0016 'International Tables Vol C Tables 4.2.6.8 and 6.1.1.4'
H H 0.0000 0.0000 'International Tables Vol C Tables 4.2.6.8 and 6.1.1.4'
N N 0.0061 0.0033 'International Tables Vol C Tables 4.2.6.8 and 6.1.1.4'
O O 0.0106 0.0060 'International Tables Vol C Tables 4.2.6.8 and 6.1.1.4'

loop_
_geom_angle_atom_site_label_1
_geom_angle_atom_site_label_2
_geom_angle_atom_site_label_3
_geom_angle
N1 C1 H1A 109.5
N1 C1 H1B 109.5
H1A C1 H1B 109.5
N1 C1 H1C 109.5
H1A C1 H1C 109.5
H1B C1 H1C 109.5
O2 C2 N1 121.6(4)
O2 C2 N2 119.5(4)
N1 C2 N2 118.9(4)
N2 C3 H3A 109.5
N2 C3 H3B 109.5
H3A C3 H3B 109.5
N2 C3 H3C 109.5
H3A C3 H3C 109.5
H3B C3 H3C 109.5
N3 C4 C7 111.3(4)
N3 C4 N2 127.0(4)
C7 C4 N2 121.7(4)
N3 C5 N4 113.1(4)
N3 C5 H5 123.4
N4 C5 H5 123.4
N4 C6 H6A 109.5
N4 C6 H6B 109.5
H6A C6 H6B 109.5
N4 C6 H6C 109.5
H6A C6 H6C 109.5
H6B C6 H6C 109.5
C4 C7 N4 105.4(4)
C4 C7 C8 122.8(4)
N4 C7 C8 131.8(4)
O1 C8 N1 120.6(4)
O1 C8 C7 127.0(4)
N1 C8 C7 112.4(4)
N5 C9 H9A 109.5
N5 C9 H9B 109.5
H9A C9 H9B 109.5
N5 C9 H9C 109.5
H9A C9 H9C 109.5
H9B C9 H9C 109.5
O4 C10 N6 121.0(4)
O4 C10 N5 120.7(4)
N6 C10 N5 118.3(4)
N6 C11 H11A 109.5
N6 C11 H11B 109.5
H11A C11 H11B 109.5
N6 C11 H11C 109.5
H11A C11 H11C 109.5
H11B C11 H11C 109.5
N7 C12 C15 113.4(4)
N7 C12 N6 126.3(4)
C15 C12 N6 120.3(4)
N7 C13 N8 115.1(4)
N7 C13 H13 122.5
N8 C13 H13 122.5
N8 C14 H14A 109.5
N8 C14 H14B 109.5
H14A C14 H14B 109.5
N8 C14 H14C 109.5
H14A C14 H14C 109.5
H14B C14 H14C 109.5
C12 C15 N8 106.1(4)
C12 C15 C16 123.8(4)
N8 C15 C16 130.1(4)
O3 C16 N5 121.3(4)
O3 C16 C15 125.6(5)
N5 C16 C15 113.1(4)
C18 C17 C22 118.6(4)
C18 C17 C23 122.3(4)
C22 C17 C23 119.1(4)
C17 C18 C19 121.3(4)
C17 C18 H18 119.4
C19 C18 H18 119.4
C20 C19 C18 120.1(4)
C20 C19 H19 119.9
C18 C19 H19 119.9
C19 C20 C21 119.5(4)
C19 C20 C24 118.4(4)
C21 C20 C24 121.7(4)
C22 C21 C20 119.0(4)
C22 C21 C25 118.2(4)
C20 C21 C25 122.8(4)
C21 C22 C17 121.4(4)
C21 C22 H22 119.3
C17 C22 H22 119.3
O5 C23 O6 122.5(4)
O5 C23 C17 123.6(4)
O6 C23 C17 114.0(4)
O8 C24 O7 125.1(4)
O8 C24 C20 123.3(4)
O7 C24 C20 111.5(4)
O10 C25 O9 122.5(4)
O10 C25 C21 123.7(4)
O9 C25 C21 113.7(4)
C2 N1 C8 125.4(4)
C2 N1 C1 117.2(4)
C8 N1 C1 117.4(4)
C2 N2 C4 118.8(4)
C2 N2 C3 120.2(4)
C4 N2 C3 121.0(3)
C5 N3 C4 104.4(3)
C5 N4 C7 105.9(3)
C5 N4 C6 127.1(4)
C7 N4 C6 126.9(4)
C16 N5 C10 124.8(4)
C16 N5 C9 117.6(4)
C10 N5 C9 117.6(4)
C12 N6 C10 119.7(4)
C12 N6 C11 121.4(4)
C10 N6 C11 118.9(4)
C13 N7 C12 102.5(4)
C13 N8 C15 102.9(4)
C13 N8 C14 126.6(5)
C15 N8 C14 130.3(5)
C23 O6 H6 109.5
C24 O7 H7 109.5
C25 O9 H9 109.5

loop_
_geom_bond_atom_site_label_1
_geom_bond_atom_site_label_2
_geom_bond_distance
C1 N1 1.467(5)
C1 H1A 0.9600
C1 H1B 0.9600
C1 H1C 0.9600
C2 O2 1.239(5)
C2 N1 1.369(6)
C2 N2 1.370(5)
C3 N2 1.466(5)
C3 H3A 0.9600
C3 H3B 0.9600
C3 H3C 0.9600
C4 N3 1.354(5)
C4 C7 1.361(6)
C4 N2 1.372(5)
C5 N3 1.325(5)
C5 N4 1.336(6)
C5 H5 0.9300
C6 N4 1.467(6)
C6 H6A 0.9600
C6 H6B 0.9600
C6 H6C 0.9600
C7 N4 1.390(5)
C7 C8 1.413(6)
C8 O1 1.218(5)
C8 N1 1.408(6)
C9 N5 1.468(6)
C9 H9A 0.9600
C9 H9B 0.9600
C9 H9C 0.9600
C10 O4 1.223(6)
C10 N6 1.374(6)
C10 N5 1.396(6)
C11 N6 1.474(5)
C11 H11A 0.9600
C11 H11B 0.9600
C11 H11C 0.9600
C12 N7 1.334(6)
C12 C15 1.366(6)
C12 N6 1.375(6)
C13 N7 1.325(6)
C13 N8 1.380(6)
C13 H13 0.9300
C14 N8 1.433(6)
C14 H14A 0.9600
C14 H14B 0.9600
C14 H14C 0.9600
C15 N8 1.385(6)
C15 C16 1.408(6)
C16 O3 1.243(5)
C16 N5 1.392(6)
C17 C18 1.355(6)
C17 C22 1.399(6)
C17 C23 1.484(6)
C18 C19 1.389(6)
C18 H18 0.9300
C19 C20 1.384(6)
C19 H19 0.9300
C20 C21 1.394(5)
C20 C24 1.514(5)
C21 C22 1.382(6)
C21 C25 1.488(6)
C22 H22 0.9300
C23 O5 1.214(5)
C23 O6 1.306(5)
C24 O8 1.186(5)
C24 O7 1.326(5)
C25 O10 1.195(5)
C25 O9 1.302(5)
O6 H6 0.8200
O7 H7 0.8200
O9 H9 0.8200

loop_
_geom_torsion_atom_site_label_1
_geom_torsion_atom_site_label_2
_geom_torsion_atom_site_label_3
_geom_torsion_atom_site_label_4
_geom_torsion
N3 C4 C7 N4 0.4(5)
N2 C4 C7 N4 179.4(4)
N3 C4 C7 C8 -179.0(4)
N2 C4 C7 C8 0.1(7)
C4 C7 C8 O1 177.9(5)
N4 C7 C8 O1 -1.2(10)
C4 C7 C8 N1 -0.4(7)
N4 C7 C8 N1 -179.6(5)
N7 C12 C15 N8 -0.1(6)
N6 C12 C15 N8 -179.4(4)
N7 C12 C15 C16 179.2(4)
N6 C12 C15 C16 -0.2(7)
C12 C15 C16 O3 -178.8(5)
N8 C15 C16 O3 0.3(9)
C12 C15 C16 N5 1.4(7)
N8 C15 C16 N5 -179.6(5)
C22 C17 C18 C19 -2.0(7)
C23 C17 C18 C19 176.6(4)
C17 C18 C19 C20 0.3(7)
C18 C19 C20 C21 2.2(7)
C18 C19 C20 C24 -170.4(4)
C19 C20 C21 C22 -2.9(7)
C24 C20 C21 C22 169.5(4)
C19 C20 C21 C25 176.1(4)
C24 C20 C21 C25 -11.5(7)
C20 C21 C22 C17 1.2(7)
C25 C21 C22 C17 -177.8(4)
C18 C17 C22 C21 1.2(7)
C23 C17 C22 C21 -177.4(4)
C18 C17 C23 O5 175.8(5)
C22 C17 C23 O5 -5.6(7)
C18 C17 C23 O6 -5.2(7)
C22 C17 C23 O6 173.4(4)
C19 C20 C24 O8 112.1(5)
C21 C20 C24 O8 -60.4(7)
C19 C20 C24 O7 -64.4(6)
C21 C20 C24 O7 123.2(4)
C22 C21 C25 O10 -23.6(8)
C20 C21 C25 O10 157.4(5)
C22 C21 C25 O9 154.4(4)
C20 C21 C25 O9 -24.6(6)
O2 C2 N1 C8 177.6(4)
N2 C2 N1 C8 -1.0(7)
O2 C2 N1 C1 -2.9(7)
N2 C2 N1 C1 178.5(4)
O1 C8 N1 C2 -177.6(5)
C7 C8 N1 C2 0.9(7)
O1 C8 N1 C1 2.9(7)
C7 C8 N1 C1 -178.6(4)
O2 C2 N2 C4 -178.1(4)
N1 C2 N2 C4 0.6(6)
O2 C2 N2 C3 4.8(7)
N1 C2 N2 C3 -176.6(4)
N3 C4 N2 C2 178.8(4)
C7 C4 N2 C2 -0.1(7)
N3 C4 N2 C3 -4.1(7)
C7 C4 N2 C3 177.0(4)
N4 C5 N3 C4 0.5(6)
C7 C4 N3 C5 -0.5(5)
N2 C4 N3 C5 -179.6(4)
N3 C5 N4 C7 -0.3(6)
N3 C5 N4 C6 -178.3(5)
C4 C7 N4 C5 0.0(5)
C8 C7 N4 C5 179.2(5)
C4 C7 N4 C6 178.0(5)
C8 C7 N4 C6 -2.8(9)
O3 C16 N5 C10 179.0(4)
C15 C16 N5 C10 -1.1(7)
O3 C16 N5 C9 -1.4(7)
C15 C16 N5 C9 178.4(4)
O4 C10 N5 C16 179.4(5)
N6 C10 N5 C16 -0.3(7)
O4 C10 N5 C9 -0.2(7)
N6 C10 N5 C9 -179.9(4)
N7 C12 N6 C10 179.3(4)
C15 C12 N6 C10 -1.4(7)
N7 C12 N6 C11 1.9(7)
C15 C12 N6 C11 -178.8(4)
O4 C10 N6 C12 -178.1(4)
N5 C10 N6 C12 1.6(7)
O4 C10 N6 C11 -0.6(7)
N5 C10 N6 C11 179.1(4)
N8 C13 N7 C12 0.2(6)
C15 C12 N7 C13 -0.1(6)
N6 C12 N7 C13 179.2(5)
N7 C13 N8 C15 -0.2(6)
N7 C13 N8 C14 174.3(5)
C12 C15 N8 C13 0.2(5)
C16 C15 N8 C13 -179.0(5)
C12 C15 N8 C14 -174.1(5)
C16 C15 N8 C14 6.7(9)

loop_
_cod_related_entry_id
_cod_related_entry_database
_cod_related_entry_code
1 ChemSpider 30661282
